data_7713384
loop_
_publ_author_name
'Gioftsidou, Dimitra K.'
'Landrou, Georgios'
'Tzatza, Charikleia'
'Hatzidimitriou, Antonios'
'Orfanos, Emmanouil'
'Charalambidis, Georgios'
'Ladomenou, Kalliopi'
'Coutsolelos, Athanassios G.'
'Angaridis, Panagiotis A.'

_publ_section_title
;
 Light-induced hydrogen production from water using nickel(II) catalysts
 and N-doped carbon-dot photosensitizers: catalytic efficiency enhancement
 by increase of catalyst nuclearity.
;
_journal_name_full 'Dalton transactions (Cambridge, England : 2003)'
_journal_paper_doi 10.1039/d3dt01052j
_journal_year 2023
_chemical_formula_moiety 'C26 H26 N6 Ni1 S2'
_chemical_formula_sum 'C26 H26 N6 Ni S2'
_chemical_formula_weight 545.37
_space_group_IT_number 14
_space_group_name_Hall '-P 2ybc'
_space_group_name_H-M_alt 'P 1 21/c 1'
_symmetry_cell_setting monoclinic
_symmetry_space_group_name_H-M 'P 1 21/c 1'
_atom_sites_solution_hydrogens difmap
_atom_sites_solution_primary other
_audit_update_record
;
2022-11-08 deposited with the CCDC.	2023-06-23 downloaded from the CCDC.
;
_cell_angle_alpha 90
_cell_angle_beta 112.794(9)
_cell_angle_gamma 90
_cell_formula_units_Z 4
_cell_length_a 17.394(5)
_cell_length_b 8.392(2)
_cell_length_c 18.918(5)
_cell_measurement_reflns_used 98
_cell_measurement_temperature 295
_cell_measurement_theta_max 20
_cell_measurement_theta_min 10
_cell_volume 2545.8(12)
_computing_cell_refinement 'Apex2 (Bruker AXS, 2006)'
_computing_data_collection 'Apex2 (Bruker AXS, 2006)'
_computing_data_reduction 'Apex2 (Bruker AXS, 2006)'
_computing_molecular_graphics 'CAMERON (Watkin et al., 1996)'
_computing_publication_material 'CRYSTALS (Betteridge et al., 2003)'
_computing_structure_refinement 'CRYSTALS (Betteridge et al., 2003)'
_computing_structure_solution 'Superflip (Palatinus & Chapuis, 2007)'
_diffrn_ambient_temperature 295
_diffrn_measured_fraction_theta_full 0.996
_diffrn_measured_fraction_theta_max 0.996
_diffrn_measurement_device Area
_diffrn_measurement_device_type 'Bruker Kappa Apex2'
_diffrn_measurement_method '\f & \w scans'
_diffrn_radiation_monochromator graphite
_diffrn_radiation_type 'Mo K\a'
_diffrn_radiation_wavelength 0.71073
_diffrn_reflns_av_R_equivalents 0.052
_diffrn_reflns_limit_h_max 21
_diffrn_reflns_limit_h_min -21
_diffrn_reflns_limit_k_max 10
_diffrn_reflns_limit_k_min -10
_diffrn_reflns_limit_l_max 23
_diffrn_reflns_limit_l_min -23
_diffrn_reflns_number 25934
_diffrn_reflns_theta_full 25.755
_diffrn_reflns_theta_max 25.755
_diffrn_reflns_theta_min 1.270
_diffrn_standards_number 0
_exptl_absorpt_coefficient_mu 0.953
_exptl_absorpt_correction_T_max 0.88
_exptl_absorpt_correction_T_min 0.87
_exptl_absorpt_correction_type numerical
_exptl_absorpt_process_details
; 
 Analytical Absorption (De Meulenaer & Tompa, 1965) 
;
_exptl_crystal_colour green
_exptl_crystal_density_diffrn 1.423
_exptl_crystal_density_method 'not measured'
_exptl_crystal_description prism
_exptl_crystal_F_000 1136
_exptl_crystal_size_max 0.210
_exptl_crystal_size_mid 0.150
_exptl_crystal_size_min 0.140
_refine_diff_density_max 0.50
_refine_diff_density_min -0.36
_refine_ls_extinction_method None
_refine_ls_goodness_of_fit_ref 1.0001
_refine_ls_hydrogen_treatment constr
_refine_ls_matrix_type full
_refine_ls_number_parameters 316
_refine_ls_number_reflns 3166
_refine_ls_number_restraints 0
_refine_ls_R_factor_all 0.0866
_refine_ls_R_factor_gt 0.0402
_refine_ls_shift/su_max 0.0004112
_refine_ls_shift/su_mean 0.0000301
_refine_ls_structure_factor_coef Fsqd
_refine_ls_weighting_details
;
 Method= Quasi-Unit weights 
 W = 1.0 or 1./4Fsq 
;
_refine_ls_weighting_scheme calc
_refine_ls_wR_factor_all 0.0913
_refine_ls_wR_factor_gt 0.0664
_refine_ls_wR_factor_ref 0.0664
_reflns_limit_h_max 19
_reflns_limit_h_min -21
_reflns_limit_k_max 10
_reflns_limit_k_min 0
_reflns_limit_l_max 22
_reflns_limit_l_min 0
_reflns_number_gt 3166
_reflns_number_total 4863
_reflns_threshold_expression I>2.0\s(I)
_oxford_diffrn_Wilson_B_factor 0.00
_oxford_diffrn_Wilson_scale 0.00
_oxford_refine_ls_r_factor_ref 0.0402
_oxford_refine_ls_scale 0.10372(2)
_oxford_reflns_number_all 4842
_oxford_reflns_threshold_expression_ref I>2.0\s(I)
_cod_data_source_file d3dt01052j2.cif
_cod_data_source_block I_CCDC3
_cod_depositor_comments
;
The following automatic conversions were performed:

data item '_atom_sites_solution_primary' value 'Other' was changed to
'other' in accordance with the
/home/data/users/saulius/crontab/automatic-downloads/rss-feeds/RSC/lib/dictionaries/cif_core.dic
dictionary named 'cif_core.dic' version 2.4.2 last updated on
2011-04-26.

Automatic conversion script
Id: cif_fix_values 8170 2020-07-09 18:12:32Z antanas 
;
_cod_original_cell_volume 2545.9(12)
_cod_original_sg_symbol_H-M 'P 1 21/c 1 '
_cod_original_formula_sum 'C26 H26 N6 Ni1 S2'
_cod_database_code 7713384

loop_
_symmetry_equiv_pos_as_xyz
x,y,z
-x,-y,-z
-x,y+1/2,-z+1/2
x,-y+1/2,z+1/2

loop_
_atom_site_label
_atom_site_type_symbol
_atom_site_fract_x
_atom_site_fract_y
_atom_site_fract_z
_atom_site_U_iso_or_equiv
_atom_site_occupancy
_atom_site_adp_type
_atom_site_refinement_flags_posn
_atom_site_refinement_flags_adp
_atom_site_refinement_flags_occupancy
_atom_site_disorder_assembly
_atom_site_disorder_group
_atom_site_attached_hydrogens
Ni1 Ni 0.71851(3) 0.24966(7) 0.49332(3) 0.0307 1.0000 Uani . . . . . .
S2 S 0.79410(7) 0.07181(11) 0.59809(6) 0.0359 1.0000 Uani . . . . . .
C3 C 0.83535(19) 0.2517(5) 0.63731(18) 0.0294 1.0000 Uani . . . . . .
N4 N 0.8060(2) 0.3792(3) 0.58821(17) 0.0307 1.0000 Uani . . . . . .
C5 C 0.8415(2) 0.5216(5) 0.6112(2) 0.0378 1.0000 Uani . . . . . .
C6 C 0.8982(2) 0.5425(5) 0.6857(2) 0.0381 1.0000 Uani . . . . . .
C7 C 0.9204(2) 0.4120(5) 0.7360(2) 0.0373 1.0000 Uani . . . . . .
N8 N 0.89037(17) 0.2644(4) 0.71152(15) 0.0344 1.0000 Uani . . . . . .
C9 C 0.9753(3) 0.4321(5) 0.8212(2) 0.0492 1.0000 Uani . . . . . .
C10 C 0.8161(3) 0.6560(4) 0.5508(3) 0.0534 1.0000 Uani . . . . . .
S11 S 0.65591(6) 0.45183(13) 0.39506(6) 0.0385 1.0000 Uani . . . . . .
C12 C 0.7521(2) 0.4357(5) 0.3891(2) 0.0333 1.0000 Uani . . . . . .
N13 N 0.80220(18) 0.3233(3) 0.43809(16) 0.0301 1.0000 Uani . . . . . .
C14 C 0.8837(2) 0.3195(5) 0.4466(2) 0.0370 1.0000 Uani . . . . . .
C15 C 0.9095(2) 0.4193(5) 0.4038(2) 0.0416 1.0000 Uani . . . . . .
C16 C 0.8534(2) 0.5188(5) 0.3517(2) 0.0379 1.0000 Uani . . . . . .
N17 N 0.77378(19) 0.5291(4) 0.34337(17) 0.0362 1.0000 Uani . . . . . .
C18 C 0.8759(3) 0.6228(5) 0.3000(2) 0.0490 1.0000 Uani . . . . . .
C19 C 0.9415(2) 0.2084(5) 0.5040(2) 0.0495 1.0000 Uani . . . . . .
N20 N 0.6495(2) 0.0730(4) 0.41117(18) 0.0387 1.0000 Uani . . . . . .
C21 C 0.5679(2) 0.0880(5) 0.3985(2) 0.0446 1.0000 Uani . . . . . .
C22 C 0.5440(2) 0.1760(5) 0.4510(3) 0.0475 1.0000 Uani . . . . . .
N23 N 0.60540(18) 0.2480(4) 0.51433(18) 0.0410 1.0000 Uani . . . . . .
C24 C 0.5848(3) 0.3208(5) 0.5687(3) 0.0512 1.0000 Uani . . . . . .
C25 C 0.6519(3) 0.3890(6) 0.6399(3) 0.0668 1.0000 Uani . . . . . .
C26 C 0.5003(3) 0.3298(6) 0.5623(3) 0.0681 1.0000 Uani . . . . . .
C27 C 0.4410(3) 0.2659(7) 0.5005(4) 0.0737 1.0000 Uani . . . . . .
C28 C 0.4562(3) 0.1857(6) 0.4398(3) 0.0639 1.0000 Uani . . . . . .
C29 C 0.3991(3) 0.1023(7) 0.3696(4) 0.0779 1.0000 Uani . . . . . .
C30 C 0.4226(3) 0.0259(7) 0.3218(4) 0.0794 1.0000 Uani . . . . . .
C31 C 0.5064(3) 0.0087(6) 0.3347(3) 0.0622 1.0000 Uani . . . . . .
C32 C 0.5326(4) -0.0863(7) 0.2915(3) 0.0698 1.0000 Uani . . . . . .
C33 C 0.6146(3) -0.1052(6) 0.3099(2) 0.0615 1.0000 Uani . . . . . .
C34 C 0.6744(3) -0.0232(5) 0.3706(2) 0.0456 1.0000 Uani . . . . . .
C35 C 0.7646(3) -0.0464(5) 0.3902(2) 0.0520 1.0000 Uani . . . . . .
H61 H 0.9210 0.6432 0.7018 0.0456 1.0000 Uiso R . . . . .
H91 H 0.9780 0.3336 0.8481 0.0728 1.0000 Uiso R . . . . .
H92 H 1.0296 0.4621 0.8261 0.0728 1.0000 Uiso R . . . . .
H93 H 0.9525 0.5134 0.8426 0.0730 1.0000 Uiso R . . . . .
H101 H 0.8278 0.7571 0.5762 0.0799 1.0000 Uiso R . . . . .
H102 H 0.8473 0.6476 0.5193 0.0799 1.0000 Uiso R . . . . .
H103 H 0.7578 0.6498 0.5196 0.0800 1.0000 Uiso R . . . . .
H151 H 0.9647 0.4197 0.4096 0.0496 1.0000 Uiso R . . . . .
H181 H 0.8514 0.7247 0.2977 0.0732 1.0000 Uiso R . . . . .
H182 H 0.9350 0.6349 0.3187 0.0729 1.0000 Uiso R . . . . .
H183 H 0.8560 0.5785 0.2500 0.0734 1.0000 Uiso R . . . . .
H191 H 0.9979 0.2378 0.5151 0.0738 1.0000 Uiso R . . . . .
H192 H 0.9315 0.2094 0.5500 0.0738 1.0000 Uiso R . . . . .
H193 H 0.9335 0.1032 0.4836 0.0738 1.0000 Uiso R . . . . .
H251 H 0.6268 0.4435 0.6701 0.1000 1.0000 Uiso R . . . . .
H252 H 0.6866 0.3045 0.6702 0.1000 1.0000 Uiso R . . . . .
H253 H 0.6854 0.4624 0.6257 0.0997 1.0000 Uiso R . . . . .
H261 H 0.4879 0.3778 0.6010 0.0816 1.0000 Uiso R . . . . .
H271 H 0.3861 0.2755 0.4957 0.0878 1.0000 Uiso R . . . . .
H291 H 0.3427 0.1073 0.3598 0.0928 1.0000 Uiso R . . . . .
H301 H 0.3823 -0.0196 0.2783 0.0951 1.0000 Uiso R . . . . .
H321 H 0.4945 -0.1388 0.2494 0.0838 1.0000 Uiso R . . . . .
H331 H 0.6327 -0.1743 0.2815 0.0738 1.0000 Uiso R . . . . .
H351 H 0.7965 -0.0262 0.4437 0.0777 1.0000 Uiso R . . . . .
H352 H 0.7748 -0.1538 0.3782 0.0780 1.0000 Uiso R . . . . .
H353 H 0.7822 0.0253 0.3602 0.0781 1.0000 Uiso R . . . . .

loop_
_atom_site_aniso_label
_atom_site_aniso_U_11
_atom_site_aniso_U_22
_atom_site_aniso_U_33
_atom_site_aniso_U_23
_atom_site_aniso_U_13
_atom_site_aniso_U_12
Ni1 0.0326(2) 0.0261(2) 0.0315(2) 0.0024(2) 0.01047(17) 0.0021(2)
S2 0.0442(6) 0.0207(4) 0.0349(5) 0.0018(4) 0.0066(4) 0.0003(5)
C3 0.0310(17) 0.0264(16) 0.0312(17) -0.0063(19) 0.0125(14) -0.0016(19)
N4 0.0390(18) 0.0191(14) 0.0341(17) -0.0001(13) 0.0143(14) -0.0003(14)
C5 0.040(2) 0.030(2) 0.040(2) -0.0060(18) 0.0126(18) 0.0020(18)
C6 0.042(2) 0.029(2) 0.039(2) -0.0116(18) 0.0122(18) -0.0005(18)
C7 0.036(2) 0.037(2) 0.035(2) -0.0071(18) 0.0102(17) -0.0030(18)
N8 0.0349(15) 0.0358(17) 0.0283(15) -0.0025(16) 0.0076(12) -0.0026(16)
C9 0.050(2) 0.051(3) 0.038(2) -0.011(2) 0.0080(19) -0.009(2)
C10 0.062(3) 0.0176(19) 0.062(3) -0.0002(19) 0.005(2) 0.0044(19)
S11 0.0350(5) 0.0396(6) 0.0393(5) 0.0097(5) 0.0128(4) 0.0094(5)
C12 0.036(2) 0.032(2) 0.033(2) 0.0006(17) 0.0144(17) 0.0014(18)
N13 0.0330(16) 0.0261(15) 0.0312(16) -0.0042(13) 0.0125(13) 0.0023(13)
C14 0.039(2) 0.035(2) 0.040(2) -0.0040(18) 0.0180(18) 0.0051(18)
C15 0.040(2) 0.044(2) 0.045(2) -0.003(2) 0.0213(19) 0.000(2)
C16 0.046(2) 0.038(2) 0.038(2) -0.0037(18) 0.0246(19) 0.0019(19)
N17 0.0447(18) 0.0312(17) 0.0326(16) -0.0006(14) 0.0148(14) 0.0007(15)
C18 0.058(3) 0.051(3) 0.047(2) 0.004(2) 0.029(2) -0.002(2)
C19 0.045(2) 0.056(3) 0.046(2) 0.009(2) 0.0161(19) 0.017(2)
N20 0.044(2) 0.0367(19) 0.0313(17) 0.0059(16) 0.0095(15) -0.0094(17)
C21 0.042(2) 0.036(2) 0.045(2) 0.0151(19) 0.0054(19) -0.0081(19)
C22 0.037(2) 0.046(2) 0.054(3) 0.026(2) 0.012(2) 0.001(2)
N23 0.0353(16) 0.0415(18) 0.0484(18) 0.0162(19) 0.0187(14) 0.0078(19)
C24 0.054(3) 0.048(2) 0.062(3) 0.018(2) 0.034(2) 0.015(2)
C25 0.069(3) 0.073(4) 0.066(3) -0.010(3) 0.034(3) 0.013(3)
C26 0.058(3) 0.070(3) 0.091(4) 0.034(3) 0.046(3) 0.029(3)
C27 0.047(3) 0.077(4) 0.104(4) 0.043(4) 0.036(3) 0.017(3)
C28 0.038(2) 0.066(3) 0.082(4) 0.034(3) 0.017(3) 0.002(2)
C29 0.034(3) 0.075(4) 0.104(5) 0.043(4) 0.005(3) -0.012(3)
C30 0.052(3) 0.066(4) 0.087(4) 0.032(3) -0.010(3) -0.019(3)
C31 0.050(3) 0.053(3) 0.060(3) 0.017(3) -0.005(2) -0.018(2)
C32 0.074(4) 0.059(3) 0.048(3) 0.003(3) -0.007(3) -0.025(3)
C33 0.081(4) 0.050(3) 0.041(3) -0.007(2) 0.008(2) -0.021(3)
C34 0.064(3) 0.033(2) 0.031(2) -0.0067(18) 0.009(2) -0.011(2)
C35 0.067(3) 0.044(3) 0.043(2) -0.012(2) 0.018(2) 0.000(2)

loop_
_atom_type_symbol
_atom_type_scat_dispersion_real
_atom_type_scat_dispersion_imag
_atom_type_scat_Cromer_Mann_a1
_atom_type_scat_Cromer_Mann_b1
_atom_type_scat_Cromer_Mann_a2
_atom_type_scat_Cromer_Mann_b2
_atom_type_scat_Cromer_Mann_a3
_atom_type_scat_Cromer_Mann_b3
_atom_type_scat_Cromer_Mann_a4
_atom_type_scat_Cromer_Mann_b4
_atom_type_scat_Cromer_Mann_c
_atom_type_scat_source
C 0.0033 0.0016 2.3100 20.8439 1.0200 10.2075 1.5886 0.5687 0.8650 51.6512 0.2156 'International Tables Vol C 4.2.6.8 and 6.1.1.4'
H 0.0000 0.0000 0.4930 10.5109 0.3229 26.1257 0.1402 3.1424 0.0408 57.7998 0.0030 'International Tables Vol C 4.2.6.8 and 6.1.1.4'
N 0.0061 0.0033 12.2126 0.0057 3.1322 9.8933 2.0125 28.9975 1.1663 0.5826 -11.5290 'International Tables Vol C 4.2.6.8 and 6.1.1.4'
O 0.0106 0.0060 3.0485 13.2771 2.2868 5.7011 1.5463 0.3239 0.8670 32.9089 0.2508 'International Tables Vol C 4.2.6.8 and 6.1.1.4'
P 0.1023 0.0942 6.4345 1.9067 4.1791 27.1570 1.7800 0.5260 1.4908 68.1645 1.1149 'International Tables Vol C 4.2.6.8 and 6.1.1.4'
S 0.1246 0.1234 6.9053 1.4679 5.2034 22.2151 1.4379 0.2536 1.5863 56.1720 0.8669 'International Tables Vol C 4.2.6.8 and 6.1.1.4'
Ni 0.3393 1.1124 12.8376 3.8785 7.2920 0.2565 4.4438 12.1763 2.3800 66.3421 1.0341 'International Tables Vol C 4.2.6.8 and 6.1.1.4'

loop_
_geom_angle_atom_site_label_1
_geom_angle_site_symmetry_1
_geom_angle_atom_site_label_2
_geom_angle_site_symmetry_2
_geom_angle_atom_site_label_3
_geom_angle_site_symmetry_3
_geom_angle
_geom_angle_publ_flag
S2 . Ni1 . N4 . 69.11(8) yes
S2 . Ni1 . S11 . 173.08(4) yes
N4 . Ni1 . S11 . 104.34(8) yes
S2 . Ni1 . N13 . 108.34(8) yes
N4 . Ni1 . N13 . 82.46(11) yes
S11 . Ni1 . N13 . 67.81(8) yes
S2 . Ni1 . N20 . 98.09(9) yes
N4 . Ni1 . N20 . 166.41(12) yes
S11 . Ni1 . N20 . 88.25(9) yes
N13 . Ni1 . N20 . 97.94(12) yes
S2 . Ni1 . N23 . 95.17(9) yes
N4 . Ni1 . N23 . 104.56(13) yes
S11 . Ni1 . N23 . 88.58(9) yes
N13 . Ni1 . N23 . 156.38(11) yes
N20 . Ni1 . N23 . 80.49(14) yes
Ni1 . S2 . C3 . 79.33(12) yes
S2 . C3 . N4 . 114.1(2) yes
S2 . C3 . N8 . 121.6(3) yes
N4 . C3 . N8 . 124.2(3) yes
C3 . N4 . Ni1 . 97.4(2) yes
C3 . N4 . C5 . 118.1(3) yes
Ni1 . N4 . C5 . 144.4(3) yes
N4 . C5 . C6 . 120.1(4) yes
N4 . C5 . C10 . 116.7(3) yes
C6 . C5 . C10 . 123.3(3) yes
C5 . C6 . C7 . 119.5(3) yes
C5 . C6 . H61 . 119.5 no
C7 . C6 . H61 . 121.0 no
C6 . C7 . N8 . 120.9(3) yes
C6 . C7 . C9 . 121.6(3) yes
N8 . C7 . C9 . 117.5(3) yes
C3 . N8 . C7 . 116.6(3) yes
C7 . C9 . H91 . 110.2 no
C7 . C9 . H92 . 108.8 no
H91 . C9 . H92 . 109.5 no
C7 . C9 . H93 . 109.4 no
H91 . C9 . H93 . 109.6 no
H92 . C9 . H93 . 109.3 no
C5 . C10 . H101 . 109.4 no
C5 . C10 . H102 . 109.9 no
H101 . C10 . H102 . 108.5 no
C5 . C10 . H103 . 110.4 no
H101 . C10 . H103 . 109.1 no
H102 . C10 . H103 . 109.5 no
Ni1 . S11 . C12 . 80.62(13) yes
S11 . C12 . N13 . 112.9(3) yes
S11 . C12 . N17 . 121.6(3) yes
N13 . C12 . N17 . 125.5(3) yes
C12 . N13 . Ni1 . 98.7(2) yes
C12 . N13 . C14 . 117.1(3) yes
Ni1 . N13 . C14 . 142.4(3) yes
N13 . C14 . C15 . 119.0(4) yes
N13 . C14 . C19 . 118.6(3) yes
C15 . C14 . C19 . 122.4(4) yes
C14 . C15 . C16 . 119.8(4) yes
C14 . C15 . H151 . 120.1 no
C16 . C15 . H151 . 120.1 no
C15 . C16 . N17 . 122.8(4) yes
C15 . C16 . C18 . 122.8(4) yes
N17 . C16 . C18 . 114.4(4) yes
C16 . N17 . C12 . 115.4(3) yes
C16 . C18 . H181 . 109.5 no
C16 . C18 . H182 . 110.0 no
H181 . C18 . H182 . 108.7 no
C16 . C18 . H183 . 110.1 no
H181 . C18 . H183 . 109.0 no
H182 . C18 . H183 . 109.6 no
C14 . C19 . H191 . 110.2 no
C14 . C19 . H192 . 110.6 no
H191 . C19 . H192 . 109.5 no
C14 . C19 . H193 . 109.5 no
H191 . C19 . H193 . 107.8 no
H192 . C19 . H193 . 109.3 no
Ni1 . N20 . C21 . 108.5(3) yes
Ni1 . N20 . C34 . 129.6(3) yes
C21 . N20 . C34 . 121.4(4) yes
N20 . C21 . C22 . 119.7(4) yes
N20 . C21 . C31 . 119.8(4) yes
C22 . C21 . C31 . 120.4(4) yes
C21 . C22 . N23 . 119.4(4) yes
C21 . C22 . C28 . 119.9(4) yes
N23 . C22 . C28 . 120.6(4) yes
C22 . N23 . Ni1 . 107.1(3) yes
C22 . N23 . C24 . 120.4(3) yes
Ni1 . N23 . C24 . 131.7(3) yes
N23 . C24 . C25 . 120.3(4) yes
N23 . C24 . C26 . 121.6(5) yes
C25 . C24 . C26 . 118.0(4) yes
C24 . C25 . H251 . 109.8 no
C24 . C25 . H252 . 110.0 no
H251 . C25 . H252 . 108.8 no
C24 . C25 . H253 . 109.8 no
H251 . C25 . H253 . 109.0 no
H252 . C25 . H253 . 109.4 no
C24 . C26 . C27 . 118.2(5) yes
C24 . C26 . H261 . 120.0 no
C27 . C26 . H261 . 121.8 no
C26 . C27 . C28 . 124.6(5) yes
C26 . C27 . H271 . 117.9 no
C28 . C27 . H271 . 117.6 no
C22 . C28 . C27 . 114.5(5) yes
C22 . C28 . C29 . 113.8(5) yes
C27 . C28 . C29 . 131.6(5) yes
C28 . C29 . C30 . 124.9(5) yes
C28 . C29 . H291 . 116.6 no
C30 . C29 . H291 . 118.6 no
C29 . C30 . C31 . 121.4(6) yes
C29 . C30 . H301 . 119.1 no
C31 . C30 . H301 . 119.5 no
C21 . C31 . C30 . 119.5(6) yes
C21 . C31 . C32 . 118.1(5) yes
C30 . C31 . C32 . 122.4(5) yes
C31 . C32 . C33 . 119.4(5) yes
C31 . C32 . H321 . 120.5 no
C33 . C32 . H321 . 120.1 no
C32 . C33 . C34 . 122.3(5) yes
C32 . C33 . H331 . 119.3 no
C34 . C33 . H331 . 118.3 no
C33 . C34 . N20 . 118.7(4) yes
C33 . C34 . C35 . 121.4(4) yes
N20 . C34 . C35 . 119.9(4) yes
C34 . C35 . H351 . 111.3 no
C34 . C35 . H352 . 109.8 no
H351 . C35 . H352 . 109.2 no
C34 . C35 . H353 . 108.8 no
H351 . C35 . H353 . 109.0 no
H352 . C35 . H353 . 108.6 no

loop_
_geom_bond_atom_site_label_1
_geom_bond_site_symmetry_1
_geom_bond_atom_site_label_2
_geom_bond_site_symmetry_2
_geom_bond_distance
_geom_bond_publ_flag
Ni1 . S2 . 2.4220(12) yes
Ni1 . N4 . 2.146(3) yes
Ni1 . S11 . 2.4394(12) yes
Ni1 . N13 . 2.184(3) yes
Ni1 . N20 . 2.147(3) yes
Ni1 . N23 . 2.153(3) yes
S2 . C3 . 1.712(4) yes
C3 . N4 . 1.379(5) yes
C3 . N8 . 1.363(4) yes
N4 . C5 . 1.338(5) yes
C5 . C6 . 1.384(5) yes
C5 . C10 . 1.542(5) yes
C6 . C7 . 1.403(5) yes
C6 . H61 . 0.933 no
C7 . N8 . 1.355(5) yes
C7 . C9 . 1.531(5) yes
C9 . H91 . 0.961 no
C9 . H92 . 0.948 no
C9 . H93 . 0.953 no
C10 . H101 . 0.957 no
C10 . H102 . 0.952 no
C10 . H103 . 0.957 no
S11 . C12 . 1.725(4) yes
C12 . N13 . 1.372(4) yes
C12 . N17 . 1.326(5) yes
N13 . C14 . 1.364(5) yes
C14 . C15 . 1.356(5) yes
C14 . C19 . 1.489(5) yes
C15 . C16 . 1.370(5) yes
C15 . H151 . 0.924 no
C16 . N17 . 1.335(5) yes
C16 . C18 . 1.472(5) yes
C18 . H181 . 0.949 no
C18 . H182 . 0.955 no
C18 . H183 . 0.948 no
C19 . H191 . 0.953 no
C19 . H192 . 0.951 no
C19 . H193 . 0.952 no
N20 . C21 . 1.352(5) yes
N20 . C34 . 1.297(5) yes
C21 . C22 . 1.422(6) yes
C21 . C31 . 1.430(6) yes
C22 . N23 . 1.396(5) yes
C22 . C28 . 1.460(6) yes
N23 . C24 . 1.359(5) yes
C24 . C25 . 1.511(6) yes
C24 . C26 . 1.429(6) yes
C25 . H251 . 0.959 no
C25 . H252 . 0.963 no
C25 . H253 . 0.955 no
C26 . C27 . 1.335(7) yes
C26 . H261 . 0.932 no
C27 . C28 . 1.442(8) yes
C27 . H271 . 0.927 no
C28 . C29 . 1.489(8) yes
C29 . C30 . 1.298(8) yes
C29 . H291 . 0.926 no
C30 . C31 . 1.388(7) yes
C30 . H301 . 0.931 no
C31 . C32 . 1.342(7) yes
C32 . C33 . 1.340(7) yes
C32 . H321 . 0.926 no
C33 . C34 . 1.396(6) yes
C33 . H331 . 0.926 no
C34 . C35 . 1.479(6) yes
C35 . H351 . 0.963 no
C35 . H352 . 0.963 no
C35 . H353 . 0.956 no

loop_
_geom_hbond_atom_site_label_D
_geom_hbond_site_symmetry_D
_geom_hbond_atom_site_label_H
_geom_hbond_site_symmetry_H
_geom_hbond_atom_site_label_A
_geom_hbond_site_symmetry_A
_geom_hbond_angle_DHA
_geom_hbond_distance_DH
_geom_hbond_distance_HA
_geom_hbond_distance_DA
_geom_hbond_publ_flag
C25 . H253 . N4 . 124 0.95 2.56 3.190(7) yes
